data_4309405
loop_
_publ_author_name
'Konrad T. Szacilowski'
'Puhui Xie'
'Aramice Y. S. Malkhasian'
'Mary Jane Heeg'
'Manawadevi Y. Udugala-Ganehenege'
'Lowell E. Wenger'
'John F. Endicott'

_publ_contact_author_address
;    Department of Chemistry
     Wayne State University
     Detroit, Michigan 48202
;
_publ_contact_author_name '    Prof. John Endicott'
_publ_section_title
;
Solid-State Structures and Magnetic Properties of Halide-Bridged,
Face-to-Face Bis-Nickel(II)-Macrocyclic Ligand Complexes: Ligand-Mediated
Interchanges of Electronic Configuration
;
_journal_name_full 'Inorganic Chemistry'
_journal_page_first 6019
_journal_page_last 6033
_journal_paper_doi 10.1021/ic050147x
_journal_volume 44
_journal_year 2005
_chemical_formula_sum 'C32 H57 Cl4 N8 Ni2 O17.5'
_chemical_formula_weight 1093.08
_chemical_name_systematic
; 
 ? 
;
_space_group_IT_number 14
_symmetry_cell_setting monoclinic
_symmetry_space_group_name_Hall '-P 2ybc'
_symmetry_space_group_name_H-M 'P 1 21/c 1'
_atom_sites_solution_hydrogens geom
_atom_sites_solution_primary direct
_atom_sites_solution_secondary difmap
_audit_creation_method SHELXL-97
_cell_angle_alpha 90.00
_cell_angle_beta 91.505(3)
_cell_angle_gamma 90.00
_cell_formula_units_Z 8
_cell_length_a 20.384(3)
_cell_length_b 13.368(2)
_cell_length_c 33.608(6)
_cell_measurement_reflns_used 983
_cell_measurement_temperature 295(2)
_cell_measurement_theta_max 24.
_cell_measurement_theta_min 2.5
_cell_volume 9155(3)
_computing_cell_refinement 'Bruker SAINT'
_computing_data_collection 'Bruker SMART'
_computing_data_reduction 'Bruker SAINT'
_computing_molecular_graphics SHELXTL-Plus
_computing_publication_material SHELXL-97
_computing_structure_refinement 'SHELXL-97 (Sheldrick, 1997)'
_computing_structure_solution 'SHELXS-97 (Sheldrick, 1997)'
_diffrn_ambient_temperature 295(2)
_diffrn_measured_fraction_theta_full 0.932
_diffrn_measured_fraction_theta_max 0.932
_diffrn_measurement_device_type 'Bruker P4/CCD'
_diffrn_measurement_method 'SMART CCD'
_diffrn_radiation_monochromator graphite
_diffrn_radiation_source 'fine-focus sealed tube'
_diffrn_radiation_type MoK\a
_diffrn_radiation_wavelength 0.71073
_diffrn_reflns_av_R_equivalents 0.0395
_diffrn_reflns_av_sigmaI/netI 0.0648
_diffrn_reflns_limit_h_max 26
_diffrn_reflns_limit_h_min -26
_diffrn_reflns_limit_k_max 16
_diffrn_reflns_limit_k_min 0
_diffrn_reflns_limit_l_max 44
_diffrn_reflns_limit_l_min 0
_diffrn_reflns_number 63490
_diffrn_reflns_theta_full 28.31
_diffrn_reflns_theta_max 28.31
_diffrn_reflns_theta_min 1.55
_exptl_absorpt_coefficient_mu 1.134
_exptl_absorpt_correction_T_max 0.8483
_exptl_absorpt_correction_T_min 0.5493
_exptl_absorpt_correction_type multi-scan
_exptl_crystal_colour yellow
_exptl_crystal_density_diffrn 1.586
_exptl_crystal_density_method 'not measured'
_exptl_crystal_description 'flat rod'
_exptl_crystal_F_000 4552
_exptl_crystal_size_max 0.60
_exptl_crystal_size_mid 0.40
_exptl_crystal_size_min 0.15
_refine_diff_density_max 1.623
_refine_diff_density_min -1.092
_refine_diff_density_rms 0.103
_refine_ls_extinction_coef 0.00000(7)
_refine_ls_extinction_expression Fc^*^=kFc[1+0.001xFc^2^\l^3^/sin(2\q)]^-1/4^
_refine_ls_extinction_method SHELXL
_refine_ls_goodness_of_fit_ref 0.992
_refine_ls_hydrogen_treatment mixed
_refine_ls_matrix_type full
_refine_ls_number_parameters 1122
_refine_ls_number_reflns 21225
_refine_ls_number_restraints 0
_refine_ls_restrained_S_all 0.992
_refine_ls_R_factor_all 0.1541
_refine_ls_R_factor_gt 0.0808
_refine_ls_shift/su_max 2.281
_refine_ls_shift/su_mean 0.079
_refine_ls_structure_factor_coef Fsqd
_refine_ls_weighting_details 'calc w=1/[\s^2^(Fo^2^)+(0.1689P)^2^+0.0000P] where P=(Fo^2^+2Fc^2^)/3'
_refine_ls_weighting_scheme calc
_refine_ls_wR_factor_gt 0.2470
_refine_ls_wR_factor_ref 0.2834
_reflns_number_gt 10073
_reflns_number_total 21225
_reflns_threshold_expression >2sigma(I)
_cod_data_source_file ic050147xsi20050128_044126_7.cif
_cod_data_source_block armm
_cod_depositor_comments
;
The following automatic conversions were performed:
'_symmetry_cell_setting' value 'Monoclinic' changed to 'monoclinic'
according to '/home/saulius/struct/CIF-dictionaries/cif_core.dic'
dictionary named 'cif_core.dic' version 2.4.1 from
2010-06-29.

'_exptl_absorpt_correction_type' value 'Multi-scan' changed
to 'multi-scan' according to
'/home/saulius/struct/CIF-dictionaries/cif_core.dic' dictionary named
'cif_core.dic' version 2.4.1 from 2010-06-29.

Automatic conversion script
Id: cif_fix_enum 1527 2010-12-29 10:47:43Z saulius 
;
_cod_original_formula_sum 'C32 H57 Cl4 N8 Ni2 O17.50'
_cod_database_code 4309405

loop_
_symmetry_equiv_pos_as_xyz
'x, y, z'
'-x, y+1/2, -z+1/2'
'-x, -y, -z'
'x, -y-1/2, z-1/2'

loop_
_atom_site_label
_atom_site_type_symbol
_atom_site_fract_x
_atom_site_fract_y
_atom_site_fract_z
_atom_site_U_iso_or_equiv
_atom_site_adp_type
_atom_site_occupancy
_atom_site_symmetry_multiplicity
_atom_site_calc_flag
_atom_site_refinement_flags
_atom_site_disorder_assembly
_atom_site_disorder_group
Ni1 Ni 0.13820(3) 0.26821(5) 0.12980(2) 0.0476(2) Uani 1 1 d . . .
Ni2 Ni 0.12099(4) -0.24536(6) 0.11639(2) 0.0552(2) Uani 1 1 d . . .
N1 N 0.0486(2) 0.2445(3) 0.13857(15) 0.0508(12) Uani 1 1 d . . .
N2 N 0.1646(2) 0.2211(4) 0.18059(15) 0.0521(12) Uani 1 1 d . . .
N3 N 0.2286(2) 0.3073(4) 0.12339(16) 0.0647(14) Uani 1 1 d . . .
H3 H 0.2304 0.3739 0.1289 0.078 Uiso 1 1 calc R . .
N4 N 0.1115(3) 0.3262(4) 0.07920(15) 0.0656(14) Uani 1 1 d . . .
H4 H 0.1114 0.3935 0.0832 0.079 Uiso 1 1 calc R . .
C1 C 0.0234(3) 0.1923(4) 0.16555(18) 0.0499(14) Uani 1 1 d . . .
C2 C -0.0494(3) 0.1852(6) 0.1707(2) 0.075(2) Uani 1 1 d . . .
H2A H -0.0667 0.2504 0.1761 0.091 Uiso 1 1 calc R . .
H2B H -0.0582 0.1412 0.1925 0.091 Uiso 1 1 calc R . .
H2C H -0.0697 0.1593 0.1468 0.091 Uiso 1 1 calc R . .
C3 C 0.0655(3) 0.1291(4) 0.19349(16) 0.0487(13) Uani 1 1 d . . .
H3A H 0.0412 0.1232 0.2182 0.058 Uiso 1 1 calc R . .
C4 C 0.1309(3) 0.1700(4) 0.20504(16) 0.0502(13) Uani 1 1 d . . .
C5 C 0.1553(4) 0.1443(6) 0.24661(18) 0.077(2) Uani 1 1 d . . .
H5A H 0.2008 0.1263 0.2460 0.093 Uiso 1 1 calc R . .
H5B H 0.1304 0.0891 0.2566 0.093 Uiso 1 1 calc R . .
H5C H 0.1501 0.2012 0.2637 0.093 Uiso 1 1 calc R . .
C6 C 0.2305(3) 0.2569(6) 0.1917(2) 0.072(2) Uani 1 1 d . . .
H6A H 0.2282 0.3237 0.2029 0.087 Uiso 1 1 calc R . .
H6B H 0.2508 0.2128 0.2114 0.087 Uiso 1 1 calc R . .
C7 C 0.2689(3) 0.2578(6) 0.1550(3) 0.086(2) Uani 1 1 d . . .
H7A H 0.2793 0.1899 0.1471 0.103 Uiso 1 1 calc R . .
H7B H 0.3096 0.2940 0.1594 0.103 Uiso 1 1 calc R . .
C8 C 0.2598(4) 0.2947(7) 0.0848(3) 0.089(2) Uani 1 1 d . . .
H8A H 0.2630 0.2240 0.0786 0.107 Uiso 1 1 calc R . .
H8B H 0.3039 0.3219 0.0863 0.107 Uiso 1 1 calc R . .
C9 C 0.2207(4) 0.3474(7) 0.0519(2) 0.096(3) Uani 1 1 d . . .
H9A H 0.2186 0.4181 0.0582 0.115 Uiso 1 1 calc R . .
H9B H 0.2443 0.3408 0.0273 0.115 Uiso 1 1 calc R . .
C10 C 0.1527(4) 0.3098(6) 0.0449(2) 0.080(2) Uani 1 1 d . . .
H10A H 0.1332 0.3434 0.0219 0.096 Uiso 1 1 calc R . .
H10B H 0.1542 0.2388 0.0391 0.096 Uiso 1 1 calc R . .
C11 C 0.0424(3) 0.2986(6) 0.0708(2) 0.0744(19) Uani 1 1 d . . .
H11A H 0.0401 0.2324 0.0590 0.089 Uiso 1 1 calc R . .
H11B H 0.0226 0.3458 0.0521 0.089 Uiso 1 1 calc R . .
C12 C 0.0061(3) 0.2998(6) 0.1090(2) 0.079(2) Uani 1 1 d . . .
H12A H -0.0011 0.3680 0.1178 0.095 Uiso 1 1 calc R . .
H12B H -0.0362 0.2670 0.1057 0.095 Uiso 1 1 calc R . .
C13 C 0.0719(3) 0.0216(4) 0.17696(17) 0.0514(14) Uani 1 1 d . . .
H13A H 0.0954 -0.0189 0.1966 0.062 Uiso 1 1 calc R . .
H13B H 0.0283 -0.0065 0.1734 0.062 Uiso 1 1 calc R . .
C14 C 0.1069(2) 0.0139(4) 0.13786(17) 0.0450(13) Uani 1 1 d . . .
C15 C 0.0697(3) 0.0308(4) 0.10276(18) 0.0528(14) Uani 1 1 d . . .
H15 H 0.0246 0.0406 0.1041 0.063 Uiso 1 1 calc R . .
C16 C 0.0990(3) 0.0331(4) 0.06625(19) 0.0621(16) Uani 1 1 d . . .
H16 H 0.0736 0.0435 0.0432 0.074 Uiso 1 1 calc R . .
C17 C 0.1639(3) 0.0204(4) 0.0639(2) 0.0600(16) Uani 1 1 d . . .
H17 H 0.1835 0.0244 0.0393 0.072 Uiso 1 1 calc R . .
C18 C 0.2015(3) 0.0016(4) 0.0972(2) 0.0592(16) Uani 1 1 d . . .
H18 H 0.2463 -0.0096 0.0948 0.071 Uiso 1 1 calc R . .
C19 C 0.1733(3) -0.0012(4) 0.13532(18) 0.0498(14) Uani 1 1 d . . .
C20 C 0.2185(3) -0.0295(5) 0.1689(2) 0.0616(16) Uani 1 1 d . . .
H20A H 0.2019 -0.0009 0.1932 0.074 Uiso 1 1 calc R . .
H20B H 0.2610 0.0003 0.1645 0.074 Uiso 1 1 calc R . .
N5 N 0.2133(3) -0.2348(4) 0.11364(18) 0.0627(14) Uani 1 1 d . . .
N6 N 0.1224(3) -0.2274(4) 0.17198(17) 0.0595(13) Uani 1 1 d . . .
N7 N 0.0275(3) -0.2677(4) 0.1192(2) 0.0779(18) Uani 1 1 d . . .
H7 H 0.0211 -0.3348 0.1166 0.094 Uiso 1 1 calc R . .
N8 N 0.1199(4) -0.2746(4) 0.05997(17) 0.0799(18) Uani 1 1 d . . .
H8 H 0.1136 -0.3418 0.0580 0.096 Uiso 1 1 calc R . .
C21 C 0.2521(3) -0.1952(5) 0.1383(2) 0.0620(16) Uani 1 1 d . . .
C22 C 0.3248(3) -0.1896(7) 0.1317(3) 0.101(3) Uani 1 1 d . . .
H22A H 0.3433 -0.2556 0.1332 0.122 Uiso 1 1 calc R . .
H22B H 0.3451 -0.1481 0.1518 0.122 Uiso 1 1 calc R . .
H22C H 0.3323 -0.1615 0.1060 0.122 Uiso 1 1 calc R . .
C23 C 0.2282(3) -0.1474(5) 0.1754(2) 0.0642(17) Uani 1 1 d . . .
H23 H 0.2639 -0.1546 0.1954 0.077 Uiso 1 1 calc R . .
C24 C 0.1685(4) -0.1902(5) 0.1939(2) 0.0691(18) Uani 1 1 d . . .
C25 C 0.1653(5) -0.1863(7) 0.2371(2) 0.108(3) Uani 1 1 d . . .
H25A H 0.1237 -0.1593 0.2445 0.130 Uiso 1 1 calc R . .
H25B H 0.1999 -0.1445 0.2476 0.130 Uiso 1 1 calc R . .
H25C H 0.1701 -0.2526 0.2478 0.130 Uiso 1 1 calc R . .
C26 C 0.0610(4) -0.2703(6) 0.1885(2) 0.088(2) Uani 1 1 d . . .
H26A H 0.0641 -0.3426 0.1904 0.105 Uiso 1 1 calc R . .
H26B H 0.0531 -0.2432 0.2147 0.105 Uiso 1 1 calc R . .
C27 C 0.0083(4) -0.2409(6) 0.1601(3) 0.096(3) Uani 1 1 d . . .
H27A H -0.0321 -0.2749 0.1665 0.115 Uiso 1 1 calc R . .
H27B H 0.0008 -0.1693 0.1617 0.115 Uiso 1 1 calc R . .
C28 C -0.0149(4) -0.2195(7) 0.0891(3) 0.103(3) Uani 1 1 d . . .
H28A H -0.0604 -0.2349 0.0943 0.123 Uiso 1 1 calc R . .
H28B H -0.0094 -0.1476 0.0908 0.123 Uiso 1 1 calc R . .
C29 C 0.0003(6) -0.2528(8) 0.0488(4) 0.127(4) Uani 1 1 d . . .
H29A H -0.0305 -0.2216 0.0301 0.152 Uiso 1 1 calc R . .
H29B H -0.0065 -0.3246 0.0472 0.152 Uiso 1 1 calc R . .
C30 C 0.0686(5) -0.2302(7) 0.0359(3) 0.107(3) Uani 1 1 d . . .
H30A H 0.0729 -0.2531 0.0087 0.129 Uiso 1 1 calc R . .
H30B H 0.0746 -0.1582 0.0360 0.129 Uiso 1 1 calc R . .
C31 C 0.1856(5) -0.2563(6) 0.0445(3) 0.093(3) Uani 1 1 d . . .
H31A H 0.1903 -0.1865 0.0372 0.111 Uiso 1 1 calc R . .
H31B H 0.1923 -0.2969 0.0210 0.111 Uiso 1 1 calc R . .
C32 C 0.2344(4) -0.2832(7) 0.0763(3) 0.095(3) Uani 1 1 d . . .
H32A H 0.2363 -0.3552 0.0797 0.114 Uiso 1 1 calc R . .
H32B H 0.2777 -0.2596 0.0695 0.114 Uiso 1 1 calc R . .
Ni3 Ni 0.36067(4) 0.26240(6) 0.35718(2) 0.0514(2) Uani 1 1 d . . .
Ni4 Ni 0.40664(4) 0.77260(6) 0.40302(3) 0.0581(2) Uani 1 1 d . . .
N9 N 0.3167(3) 0.2564(4) 0.40583(16) 0.0603(13) Uani 1 1 d . . .
N10 N 0.2921(2) 0.3307(3) 0.33080(13) 0.0492(11) Uani 1 1 d . . .
N11 N 0.4015(3) 0.2557(4) 0.30602(18) 0.0698(16) Uani 1 1 d . . .
H11 H 0.3927 0.1932 0.2965 0.084 Uiso 1 1 calc R . .
N12 N 0.4271(3) 0.1789(5) 0.38114(19) 0.0790(17) Uani 1 1 d . . .
H12 H 0.4176 0.1157 0.3727 0.095 Uiso 1 1 calc R . .
C33 C 0.2689(3) 0.3090(5) 0.41661(19) 0.0621(16) Uani 1 1 d . . .
C34 C 0.2352(5) 0.2968(7) 0.4558(2) 0.101(3) Uani 1 1 d . . .
H34A H 0.2181 0.2301 0.4577 0.122 Uiso 1 1 calc R . .
H34B H 0.2000 0.3441 0.4574 0.122 Uiso 1 1 calc R . .
H34C H 0.2663 0.3083 0.4773 0.122 Uiso 1 1 calc R . .
C35 C 0.2417(3) 0.3920(4) 0.39057(18) 0.0547(15) Uani 1 1 d . . .
H35 H 0.1955 0.3999 0.3974 0.066 Uiso 1 1 calc R . .
C36 C 0.2426(3) 0.3751(4) 0.34674(18) 0.0523(14) Uani 1 1 d . . .
C37 C 0.1845(3) 0.4133(6) 0.3239(2) 0.077(2) Uani 1 1 d . . .
H37A H 0.1973 0.4326 0.2977 0.092 Uiso 1 1 calc R . .
H37B H 0.1668 0.4702 0.3373 0.092 Uiso 1 1 calc R . .
H37C H 0.1518 0.3617 0.3218 0.092 Uiso 1 1 calc R . .
C38 C 0.2968(4) 0.3215(5) 0.28740(18) 0.0697(18) Uani 1 1 d . . .
H38A H 0.2779 0.2585 0.2784 0.084 Uiso 1 1 calc R . .
H38B H 0.2733 0.3757 0.2742 0.084 Uiso 1 1 calc R . .
C39 C 0.3660(4) 0.3256(6) 0.2783(2) 0.079(2) Uani 1 1 d . . .
H39A H 0.3825 0.3931 0.2819 0.094 Uiso 1 1 calc R . .
H39B H 0.3724 0.3058 0.2510 0.094 Uiso 1 1 calc R . .
C40 C 0.4738(4) 0.2671(8) 0.3047(3) 0.111(4) Uani 1 1 d . . .
H40A H 0.4872 0.2640 0.2772 0.133 Uiso 1 1 calc R . .
H40B H 0.4861 0.3322 0.3152 0.133 Uiso 1 1 calc R . .
C41 C 0.5085(4) 0.1882(9) 0.3280(3) 0.112(3) Uani 1 1 d . . .
H41A H 0.4936 0.1231 0.3188 0.134 Uiso 1 1 calc R . .
H41B H 0.5552 0.1927 0.3233 0.134 Uiso 1 1 calc R . .
C42 C 0.4978(4) 0.1964(8) 0.3706(4) 0.118(4) Uani 1 1 d . . .
H42A H 0.5109 0.2626 0.3795 0.141 Uiso 1 1 calc R . .
H42B H 0.5253 0.1481 0.3846 0.141 Uiso 1 1 calc R . .
C43 C 0.4178(5) 0.1774(7) 0.4252(3) 0.107(3) Uani 1 1 d . . .
H43A H 0.4384 0.2355 0.4375 0.129 Uiso 1 1 calc R . .
H43B H 0.4376 0.1178 0.4368 0.129 Uiso 1 1 calc R . .
C44 C 0.3449(5) 0.1784(7) 0.4321(2) 0.098(3) Uani 1 1 d . . .
H44A H 0.3258 0.1137 0.4256 0.117 Uiso 1 1 calc R . .
H44B H 0.3364 0.1934 0.4597 0.117 Uiso 1 1 calc R . .
C45 C 0.2768(3) 0.4937(4) 0.40184(18) 0.0549(15) Uani 1 1 d . . .
H45A H 0.2533 0.5476 0.3884 0.066 Uiso 1 1 calc R . .
H45B H 0.2729 0.5042 0.4302 0.066 Uiso 1 1 calc R . .
C46 C 0.3471(3) 0.5015(4) 0.39197(17) 0.0482(13) Uani 1 1 d . . .
C47 C 0.3928(3) 0.4645(5) 0.42054(19) 0.0610(16) Uani 1 1 d . . .
H47 H 0.3780 0.4393 0.4445 0.073 Uiso 1 1 calc R . .
C48 C 0.4588(3) 0.4653(5) 0.4134(2) 0.0705(19) Uani 1 1 d . . .
H48 H 0.4883 0.4391 0.4322 0.085 Uiso 1 1 calc R . .
C49 C 0.4813(3) 0.5044(5) 0.3789(2) 0.0675(18) Uani 1 1 d . . .
H49 H 0.5262 0.5060 0.3745 0.081 Uiso 1 1 calc R . .
C50 C 0.4387(3) 0.5407(5) 0.3511(2) 0.0615(16) Uani 1 1 d . . .
H50 H 0.4548 0.5642 0.3272 0.074 Uiso 1 1 calc R . .
C51 C 0.3717(3) 0.5441(4) 0.35687(18) 0.0521(14) Uani 1 1 d . . .
C52 C 0.3274(3) 0.5902(4) 0.32425(18) 0.0551(15) Uani 1 1 d . . .
H52A H 0.2840 0.5610 0.3257 0.066 Uiso 1 1 calc R . .
H52B H 0.3448 0.5731 0.2985 0.066 Uiso 1 1 calc R . .
N13 N 0.3154(2) 0.7595(4) 0.39510(17) 0.0572(13) Uani 1 1 d . . .
N14 N 0.4214(2) 0.7858(4) 0.34917(16) 0.0562(13) Uani 1 1 d . . .
N15 N 0.4985(3) 0.7972(5) 0.4113(2) 0.0765(17) Uani 1 1 d . . .
H15A H 0.5020 0.8611 0.4205 0.092 Uiso 1 1 calc R . .
N16 N 0.3925(3) 0.7697(5) 0.45854(18) 0.0775(17) Uani 1 1 d . . .
H16A H 0.3972 0.8340 0.4670 0.093 Uiso 1 1 calc R . .
C53 C 0.2847(3) 0.7370(4) 0.3631(2) 0.0575(16) Uani 1 1 d . . .
C54 C 0.2111(3) 0.7382(5) 0.3575(3) 0.080(2) Uani 1 1 d . . .
H54A H 0.1918 0.6943 0.3765 0.096 Uiso 1 1 calc R . .
H54B H 0.1995 0.7162 0.3310 0.096 Uiso 1 1 calc R . .
H54C H 0.1952 0.8050 0.3613 0.096 Uiso 1 1 calc R . .
C55 C 0.3212(3) 0.7055(4) 0.32710(19) 0.0556(15) Uani 1 1 d . . .
H55 H 0.2926 0.7244 0.3045 0.067 Uiso 1 1 calc R . .
C56 C 0.3848(3) 0.7557(4) 0.3196(2) 0.0583(16) Uani 1 1 d . . .
C57 C 0.4014(4) 0.7690(6) 0.2768(2) 0.089(2) Uani 1 1 d . . .
H57A H 0.4046 0.8390 0.2709 0.106 Uiso 1 1 calc R . .
H57B H 0.3677 0.7393 0.2602 0.106 Uiso 1 1 calc R . .
H57C H 0.4426 0.7371 0.2719 0.106 Uiso 1 1 calc R . .
C58 C 0.4854(3) 0.8364(6) 0.3420(2) 0.081(2) Uani 1 1 d . . .
H58A H 0.5004 0.8216 0.3155 0.097 Uiso 1 1 calc R . .
H58B H 0.4812 0.9083 0.3449 0.097 Uiso 1 1 calc R . .
C59 C 0.5306(4) 0.7963(7) 0.3721(3) 0.095(3) Uani 1 1 d . . .
H59A H 0.5702 0.8365 0.3734 0.114 Uiso 1 1 calc R . .
H59B H 0.5426 0.7284 0.3652 0.114 Uiso 1 1 calc R . .
C60 C 0.5337(4) 0.7342(6) 0.4408(3) 0.101(3) Uani 1 1 d . . .
H60A H 0.5796 0.7531 0.4416 0.122 Uiso 1 1 calc R . .
H60B H 0.5310 0.6650 0.4321 0.122 Uiso 1 1 calc R . .
C61 C 0.5074(5) 0.7419(7) 0.4820(3) 0.107(3) Uani 1 1 d . . .
H61A H 0.5339 0.7007 0.4999 0.128 Uiso 1 1 calc R . .
H61B H 0.5111 0.8106 0.4910 0.128 Uiso 1 1 calc R . .
C62 C 0.4382(6) 0.7101(7) 0.4839(3) 0.111(3) Uani 1 1 d . . .
H62A H 0.4246 0.7147 0.5113 0.133 Uiso 1 1 calc R . .
H62B H 0.4350 0.6405 0.4760 0.133 Uiso 1 1 calc R . .
C63 C 0.3214(5) 0.7440(7) 0.4644(3) 0.102(3) Uani 1 1 d . . .
H63A H 0.3073 0.7701 0.4897 0.122 Uiso 1 1 calc R . .
H63B H 0.3158 0.6720 0.4646 0.122 Uiso 1 1 calc R . .
C64 C 0.2807(4) 0.7889(6) 0.4312(2) 0.084(2) Uani 1 1 d . . .
H64A H 0.2364 0.7621 0.4308 0.101 Uiso 1 1 calc R . .
H64B H 0.2787 0.8611 0.4337 0.101 Uiso 1 1 calc R . .
Cl1 Cl 0.29633(12) 1.00417(14) 0.33396(7) 0.0915(6) Uani 1 1 d . . .
O1 O 0.2801(3) 0.9264(4) 0.3067(2) 0.112(2) Uani 1 1 d . . .
O2 O 0.2741(3) 1.0984(4) 0.32018(19) 0.1064(18) Uani 1 1 d . . .
O3 O 0.2709(5) 0.9870(6) 0.3726(2) 0.169(4) Uani 1 1 d . . .
O4 O 0.3669(4) 1.0070(6) 0.3360(4) 0.197(5) Uani 1 1 d . . .
Cl2 Cl 0.10803(7) 0.55670(15) 0.44464(5) 0.0702(5) Uani 1 1 d . . .
O5 O 0.1105(5) 0.5506(8) 0.4024(3) 0.090(3) Uiso 0.60 1 d P A 1
O6 O 0.0509(4) 0.6070(8) 0.4572(3) 0.091(3) Uiso 0.60 1 d P A 1
O7 O 0.1646(5) 0.6133(9) 0.4578(3) 0.098(3) Uiso 0.60 1 d P A 1
O8 O 0.1043(6) 0.4627(10) 0.4603(4) 0.130(4) Uiso 0.60 1 d P A 1
O5' O 0.0760(11) 0.6595(18) 0.4381(7) 0.163(8) Uiso 0.40 1 d P A 2
O6' O 0.1672(7) 0.5601(12) 0.4663(5) 0.093(4) Uiso 0.40 1 d P A 2
O7' O 0.0554(8) 0.5300(14) 0.4662(5) 0.109(5) Uiso 0.40 1 d P A 2
O8' O 0.1012(7) 0.5028(12) 0.4057(5) 0.084(4) Uiso 0.40 1 d P A 2
Cl3 Cl 0.39879(9) 0.07037(16) 0.21662(6) 0.0805(5) Uani 1 1 d . . .
O9 O 0.3416(4) 0.1004(6) 0.2355(2) 0.141(3) Uiso 1 1 d . B .
O10 O 0.4158(13) -0.025(2) 0.2148(8) 0.184(10) Uiso 0.50 1 d P B 1
O11 O 0.3855(7) 0.0980(12) 0.1753(5) 0.136(5) Uiso 0.50 1 d P B 1
O12 O 0.4506(9) 0.1310(15) 0.2284(6) 0.156(6) Uiso 0.50 1 d P B 1
O10' O 0.3909(10) -0.0238(15) 0.2035(6) 0.128(6) Uiso 0.50 1 d P B 2
O11' O 0.4450(10) 0.0461(18) 0.2460(6) 0.178(7) Uiso 0.50 1 d P B 2
O12' O 0.4326(9) 0.1559(13) 0.2014(6) 0.151(6) Uiso 0.50 1 d P B 2
Cl4 Cl 0.03933(10) 0.43020(15) 0.23210(6) 0.0820(5) Uani 1 1 d . . .
O13 O 0.0854(7) 0.4331(10) 0.2031(4) 0.101(4) Uiso 0.50 1 d P C 1
O14 O 0.0557(7) 0.5218(13) 0.2512(5) 0.121(5) Uiso 0.50 1 d P C 1
O15 O 0.0564(8) 0.3326(12) 0.2481(5) 0.122(5) Uiso 0.50 1 d P C 1
O16 O -0.0308(8) 0.4308(13) 0.2250(5) 0.131(5) Uiso 0.50 1 d P C 1
O13' O 0.0576(7) 0.4777(12) 0.2674(5) 0.120(5) Uiso 0.50 1 d P C 2
O14' O 0.0211(9) 0.3324(14) 0.2374(5) 0.145(6) Uiso 0.50 1 d P C 2
O15' O 0.0526(8) 0.4470(12) 0.1921(5) 0.125(5) Uiso 0.50 1 d P C 2
O16' O -0.0141(11) 0.4952(18) 0.2234(7) 0.185(8) Uiso 0.50 1 d P C 2
Cl5 Cl 0.35632(9) 0.02257(19) 0.03680(6) 0.0873(6) Uani 1 1 d . . .
O17 O 0.4180(3) 0.0171(5) 0.01950(18) 0.1072(19) Uani 1 1 d . D .
O18 O 0.3649(5) 0.0290(9) 0.0791(3) 0.100(3) Uiso 0.60 1 d P D 1
O19 O 0.3142(6) -0.0654(9) 0.0296(4) 0.115(3) Uiso 0.60 1 d P D 1
O20 O 0.3281(6) 0.1132(9) 0.0224(4) 0.128(4) Uiso 0.60 1 d P D 1
O18' O 0.3065(7) -0.0093(12) 0.0115(5) 0.101(4) Uiso 0.40 1 d P D 2
O19' O 0.3648(12) -0.068(2) 0.0585(8) 0.178(9) Uiso 0.40 1 d P D 2
O20' O 0.3520(7) 0.0776(13) 0.0731(5) 0.096(5) Uiso 0.40 1 d P D 2
Cl6 Cl 0.39762(14) 0.5199(2) 0.03919(12) 0.1345(11) Uani 1 1 d . . .
O21 O 0.4455(11) 0.5012(17) 0.0741(7) 0.194(9) Uiso 0.50 1 d P E 1
O22 O 0.3911(6) 0.6274(9) 0.0501(4) 0.097(3) Uiso 0.50 1 d P E 1
O23 O 0.3710(7) 0.4223(11) 0.0383(5) 0.120(4) Uiso 0.50 1 d P E 1
O24 O 0.4133(6) 0.5226(10) -0.0080(4) 0.112(4) Uiso 0.50 1 d P E 1
O21' O 0.3589(10) 0.4947(16) 0.0775(7) 0.192(8) Uiso 0.50 1 d P E 2
O22' O 0.4664(6) 0.5036(8) 0.0509(4) 0.087(3) Uiso 0.50 1 d P E 2
O23' O 0.3562(14) 0.587(2) 0.0452(9) 0.232(11) Uiso 0.50 1 d P E 2
O24' O 0.359(2) 0.469(4) 0.0104(15) 0.41(3) Uiso 0.50 1 d P E 2
Cl7 Cl 0.2827(2) 0.5595(2) 0.20154(13) 0.1653(17) Uani 1 1 d . . .
O25 O 0.2800(17) 0.534(3) 0.1513(11) 0.280(16) Uiso 0.50 1 d P F 1
O26 O 0.3261(10) 0.4855(14) 0.2109(5) 0.151(6) Uiso 0.50 1 d P F 1
O27 O 0.2987(8) 0.6561(13) 0.2060(5) 0.137(5) Uiso 0.50 1 d P F 1
O28 O 0.2732(12) 0.4884(17) 0.2221(7) 0.178(7) Uiso 0.50 1 d P F 1
O25' O 0.349(2) 0.605(3) 0.2036(11) 0.348(18) Uiso 0.50 1 d P F 2
O26' O 0.247(2) 0.599(3) 0.1814(13) 0.315(17) Uiso 0.50 1 d P F 2
O27' O 0.2326(11) 0.5515(18) 0.2375(7) 0.196(8) Uiso 0.50 1 d P F 2
O28' O 0.2457(11) 0.5219(16) 0.1635(7) 0.158(7) Uiso 0.50 1 d P F 2
Cl8 Cl 0.13000(17) 0.9778(2) 0.46783(18) 0.186(2) Uani 1 1 d . . .
O29 O 0.1324(8) 1.0819(11) 0.4518(4) 0.118(4) Uiso 0.50 1 d P G 1
O30 O 0.1250(9) 0.9109(16) 0.4260(6) 0.171(7) Uiso 0.50 1 d P G 1
O31 O 0.1963(9) 0.9626(14) 0.4784(5) 0.155(6) Uiso 0.50 1 d P G 1
O32 O 0.0657(12) 0.9909(17) 0.4746(7) 0.206(9) Uiso 0.50 1 d P G 1
O29' O 0.0918(11) 1.0136(16) 0.4337(7) 0.178(7) Uiso 0.50 1 d P G 2
O30' O 0.1066(8) 0.9730(13) 0.5198(5) 0.157(6) Uiso 0.50 1 d P G 2
O31' O 0.1784(17) 1.048(3) 0.4583(9) 0.268(13) Uiso 0.50 1 d P G 2
O32' O 0.1287(7) 0.8866(12) 0.4568(5) 0.125(5) Uiso 0.50 1 d P G 2
O1W O 0.1322(4) 0.5232(5) 0.1288(2) 0.132(3) Uani 1 1 d . . .
O2W O 0.1635(3) 1.1731(7) 0.3672(3) 0.179(4) Uani 1 1 d . . .
O3W O 0.0337(6) 0.0410(7) 0.3636(4) 0.246(6) Uani 1 1 d . . .

loop_
_atom_site_aniso_label
_atom_site_aniso_U_11
_atom_site_aniso_U_22
_atom_site_aniso_U_33
_atom_site_aniso_U_23
_atom_site_aniso_U_13
_atom_site_aniso_U_12
Ni1 0.0496(4) 0.0468(4) 0.0466(4) -0.0054(3) 0.0020(3) -0.0004(3)
Ni2 0.0598(5) 0.0477(4) 0.0585(5) 0.0015(4) 0.0105(4) -0.0008(3)
N1 0.047(3) 0.053(3) 0.051(3) -0.008(2) -0.003(2) 0.008(2)
N2 0.050(3) 0.054(3) 0.052(3) -0.009(2) -0.003(2) -0.001(2)
N3 0.064(3) 0.059(3) 0.072(4) -0.003(3) 0.012(3) -0.013(3)
N4 0.087(4) 0.049(3) 0.061(3) -0.004(3) 0.000(3) -0.001(3)
C1 0.042(3) 0.052(3) 0.055(4) -0.018(3) 0.005(3) 0.001(2)
C2 0.046(3) 0.089(5) 0.091(5) -0.013(4) 0.014(3) 0.008(3)
C3 0.050(3) 0.057(3) 0.039(3) -0.006(3) 0.005(2) -0.004(3)
C4 0.057(3) 0.052(3) 0.042(3) -0.006(3) -0.002(3) 0.000(3)
C5 0.086(5) 0.099(6) 0.046(4) -0.010(4) -0.008(3) -0.017(4)
C6 0.061(4) 0.095(5) 0.061(4) -0.006(4) -0.011(3) -0.019(3)
C7 0.050(4) 0.116(7) 0.091(6) 0.003(5) -0.004(4) -0.015(4)
C8 0.086(5) 0.093(6) 0.091(6) 0.001(5) 0.034(5) -0.008(4)
C9 0.126(7) 0.089(6) 0.074(5) 0.001(5) 0.032(5) -0.020(5)
C10 0.114(6) 0.069(5) 0.058(4) 0.000(4) 0.019(4) -0.024(4)
C11 0.083(5) 0.073(5) 0.066(5) 0.005(4) -0.023(4) 0.008(4)
C12 0.069(4) 0.084(5) 0.083(5) 0.015(4) -0.014(4) 0.021(4)
C13 0.049(3) 0.048(3) 0.057(4) -0.001(3) 0.002(3) 0.000(2)
C14 0.046(3) 0.039(3) 0.050(3) -0.006(2) 0.004(3) 0.001(2)
C15 0.052(3) 0.051(3) 0.055(4) -0.009(3) -0.001(3) 0.004(3)
C16 0.083(4) 0.051(4) 0.051(4) -0.010(3) -0.015(3) 0.008(3)
C17 0.074(4) 0.047(3) 0.060(4) 0.000(3) 0.015(3) 0.009(3)
C18 0.061(4) 0.043(3) 0.074(5) 0.000(3) 0.018(3) 0.006(3)
C19 0.053(3) 0.041(3) 0.055(4) -0.001(3) -0.001(3) 0.004(2)
C20 0.052(3) 0.057(4) 0.075(4) -0.016(3) -0.010(3) 0.005(3)
N5 0.068(3) 0.051(3) 0.071(4) 0.005(3) 0.027(3) 0.015(3)
N6 0.068(3) 0.053(3) 0.058(3) 0.006(3) 0.016(3) 0.007(3)
N7 0.070(4) 0.059(3) 0.105(5) 0.000(3) 0.008(4) -0.012(3)
N8 0.124(5) 0.061(4) 0.054(4) -0.008(3) -0.004(4) -0.010(3)
C21 0.051(3) 0.058(4) 0.077(5) 0.011(4) 0.004(3) 0.011(3)
C22 0.051(4) 0.103(6) 0.150(8) 0.011(6) 0.008(5) 0.018(4)
C23 0.053(3) 0.070(4) 0.069(4) 0.006(3) -0.019(3) 0.017(3)
C24 0.084(5) 0.063(4) 0.060(4) 0.009(4) -0.003(4) 0.018(4)
C25 0.158(9) 0.119(7) 0.047(4) 0.009(5) -0.011(5) 0.015(6)
C26 0.097(6) 0.090(6) 0.078(5) -0.001(4) 0.046(5) -0.008(4)
C27 0.068(5) 0.093(6) 0.129(8) -0.005(5) 0.040(5) -0.014(4)
C28 0.071(5) 0.094(6) 0.142(9) -0.002(6) -0.022(6) -0.015(4)
C29 0.133(9) 0.102(7) 0.141(10) 0.017(7) -0.056(8) -0.030(6)
C30 0.149(9) 0.094(6) 0.078(6) 0.002(5) -0.027(6) -0.029(6)
C31 0.116(7) 0.093(6) 0.070(5) -0.009(4) 0.031(5) -0.006(5)
C32 0.092(6) 0.100(6) 0.096(6) -0.028(5) 0.046(5) 0.006(5)
Ni3 0.0502(4) 0.0556(5) 0.0480(4) -0.0035(4) -0.0029(3) 0.0002(3)
Ni4 0.0463(4) 0.0703(5) 0.0578(5) -0.0068(4) 0.0055(4) 0.0013(4)
N9 0.074(3) 0.058(3) 0.049(3) 0.011(2) -0.002(3) 0.000(3)
N10 0.060(3) 0.049(3) 0.038(3) 0.000(2) -0.004(2) -0.012(2)
N11 0.061(3) 0.077(4) 0.072(4) -0.026(3) 0.014(3) -0.007(3)
N12 0.067(4) 0.070(4) 0.099(5) -0.003(3) -0.023(3) 0.013(3)
C33 0.075(4) 0.061(4) 0.051(4) -0.002(3) 0.018(3) -0.019(3)
C34 0.131(7) 0.104(6) 0.071(5) 0.010(5) 0.042(5) -0.023(5)
C35 0.045(3) 0.057(4) 0.063(4) -0.003(3) 0.016(3) -0.004(3)
C36 0.046(3) 0.052(3) 0.059(4) -0.002(3) -0.003(3) -0.008(3)
C37 0.065(4) 0.083(5) 0.081(5) 0.001(4) -0.022(4) -0.002(4)
C38 0.101(5) 0.065(4) 0.042(4) -0.008(3) -0.009(3) 0.000(4)
C39 0.112(6) 0.076(5) 0.049(4) -0.001(4) 0.021(4) -0.009(4)
C40 0.064(5) 0.145(9) 0.125(8) -0.056(7) 0.036(5) -0.029(5)
C41 0.052(4) 0.160(9) 0.124(8) -0.052(7) 0.007(5) 0.020(5)
C42 0.059(5) 0.105(7) 0.186(12) -0.024(7) -0.044(6) 0.018(4)
C43 0.139(8) 0.091(6) 0.091(7) 0.024(5) -0.036(6) 0.020(6)
C44 0.153(8) 0.088(6) 0.050(4) 0.024(4) -0.008(5) 0.007(6)
C45 0.062(4) 0.050(3) 0.053(4) -0.004(3) 0.006(3) -0.001(3)
C46 0.055(3) 0.046(3) 0.044(3) -0.011(3) 0.003(3) -0.004(2)
C47 0.077(4) 0.056(4) 0.050(4) 0.000(3) -0.012(3) -0.007(3)
C48 0.066(4) 0.061(4) 0.083(5) 0.006(4) -0.024(4) 0.000(3)
C49 0.045(3) 0.064(4) 0.093(5) -0.008(4) 0.001(4) -0.004(3)
C50 0.056(4) 0.057(4) 0.072(4) -0.001(3) 0.015(3) -0.008(3)
C51 0.050(3) 0.048(3) 0.058(4) -0.007(3) -0.001(3) -0.008(2)
C52 0.054(3) 0.060(4) 0.051(4) -0.002(3) 0.003(3) -0.007(3)
N13 0.044(3) 0.067(3) 0.062(3) 0.003(3) 0.018(2) 0.001(2)
N14 0.040(2) 0.068(3) 0.062(3) 0.001(3) 0.012(2) -0.006(2)
N15 0.062(3) 0.069(4) 0.098(5) -0.021(3) -0.011(3) -0.003(3)
N16 0.095(5) 0.074(4) 0.064(4) -0.009(3) 0.009(3) -0.010(3)
C53 0.045(3) 0.049(3) 0.079(5) 0.011(3) 0.005(3) 0.001(3)
C54 0.045(3) 0.081(5) 0.114(7) 0.013(4) -0.002(4) 0.006(3)
C55 0.056(3) 0.052(3) 0.058(4) 0.012(3) -0.007(3) -0.002(3)
C56 0.063(4) 0.054(4) 0.059(4) 0.002(3) 0.019(3) 0.004(3)
C57 0.114(6) 0.096(6) 0.057(4) 0.017(4) 0.022(4) -0.011(5)
C58 0.049(4) 0.093(5) 0.101(6) 0.002(5) 0.014(4) -0.020(4)
C59 0.056(4) 0.109(6) 0.121(7) -0.026(6) 0.022(5) -0.013(4)
C60 0.090(6) 0.086(6) 0.126(9) -0.021(6) -0.037(6) 0.015(4)
C61 0.117(8) 0.099(7) 0.102(8) -0.035(5) -0.041(6) -0.002(5)
C62 0.188(11) 0.082(6) 0.062(5) -0.003(4) -0.008(6) 0.015(7)
C63 0.140(8) 0.105(7) 0.062(5) -0.010(5) 0.036(6) -0.020(6)
C64 0.070(5) 0.091(6) 0.094(6) -0.013(5) 0.045(4) -0.008(4)
Cl1 0.1158(17) 0.0585(11) 0.0998(16) -0.0012(11) -0.0029(13) -0.0032(10)
O1 0.133(5) 0.064(3) 0.139(5) -0.019(3) -0.019(4) -0.011(3)
O2 0.142(5) 0.061(3) 0.116(5) 0.006(3) 0.002(4) 0.013(3)
O3 0.299(11) 0.111(6) 0.097(5) 0.024(4) 0.032(6) -0.013(6)
O4 0.139(7) 0.106(6) 0.340(14) -0.072(7) -0.101(7) 0.020(5)
Cl2 0.0463(8) 0.1035(14) 0.0609(10) -0.0065(9) 0.0051(7) 0.0090(8)
Cl3 0.0712(11) 0.0888(14) 0.0819(13) -0.0189(11) 0.0078(10) -0.0020(10)
Cl4 0.0975(14) 0.0760(13) 0.0735(13) -0.0085(10) 0.0183(10) 0.0039(10)
Cl5 0.0568(10) 0.1360(19) 0.0690(12) -0.0137(12) 0.0018(9) 0.0082(11)
O17 0.080(4) 0.140(5) 0.102(4) -0.016(4) 0.016(3) 0.006(3)
Cl6 0.1008(18) 0.0939(18) 0.208(4) 0.025(2) -0.005(2) -0.0080(14)
Cl7 0.183(3) 0.109(2) 0.199(4) 0.078(2) -0.092(3) -0.043(2)
Cl8 0.114(2) 0.0765(18) 0.369(7) -0.038(3) 0.023(3) -0.0011(15)
O1W 0.205(7) 0.079(4) 0.116(5) -0.025(4) 0.056(5) -0.015(4)
O2W 0.090(5) 0.162(7) 0.284(11) -0.049(7) -0.012(6) 0.030(5)
O3W 0.218(10) 0.109(7) 0.411(19) -0.013(9) 0.019(11) 0.023(6)

loop_
_atom_type_symbol
_atom_type_description
_atom_type_scat_dispersion_real
_atom_type_scat_dispersion_imag
_atom_type_scat_source
C C 0.0033 0.0016 'International Tables Vol C Tables 4.2.6.8 and 6.1.1.4'
H H 0.0000 0.0000 'International Tables Vol C Tables 4.2.6.8 and 6.1.1.4'
N N 0.0061 0.0033 'International Tables Vol C Tables 4.2.6.8 and 6.1.1.4'
O O 0.0106 0.0060 'International Tables Vol C Tables 4.2.6.8 and 6.1.1.4'
Cl Cl 0.1484 0.1585 'International Tables Vol C Tables 4.2.6.8 and 6.1.1.4'
Ni Ni 0.3393 1.1124 'International Tables Vol C Tables 4.2.6.8 and 6.1.1.4'

loop_
_geom_angle_atom_site_label_1
_geom_angle_atom_site_label_2
_geom_angle_atom_site_label_3
_geom_angle
_geom_angle_site_symmetry_1
_geom_angle_site_symmetry_3
_geom_angle_publ_flag
N2 Ni1 N1 93.3(2) . . ?
N2 Ni1 N3 86.6(2) . . ?
N1 Ni1 N3 173.5(2) . . ?
N2 Ni1 N4 175.9(2) . . ?
N1 Ni1 N4 87.3(2) . . ?
N3 Ni1 N4 92.3(2) . . ?
N5 Ni2 N6 92.9(3) . . ?
N5 Ni2 N8 87.3(3) . . ?
N6 Ni2 N8 175.7(2) . . ?
N5 Ni2 N7 175.4(2) . . ?
N6 Ni2 N7 87.7(3) . . ?
N8 Ni2 N7 91.8(3) . . ?
C1 N1 C12 120.6(5) . . ?
C1 N1 Ni1 128.2(4) . . ?
C12 N1 Ni1 111.2(4) . . ?
C4 N2 C6 120.9(5) . . ?
C4 N2 Ni1 127.9(4) . . ?
C6 N2 Ni1 111.1(4) . . ?
C8 N3 C7 109.7(6) . . ?
C8 N3 Ni1 120.2(5) . . ?
C7 N3 Ni1 108.1(4) . . ?
C11 N4 C10 112.2(6) . . ?
C11 N4 Ni1 108.3(4) . . ?
C10 N4 Ni1 118.7(5) . . ?
N1 C1 C2 122.6(6) . . ?
N1 C1 C3 121.3(5) . . ?
C2 C1 C3 116.0(5) . . ?
C4 C3 C1 116.5(5) . . ?
C4 C3 C13 110.7(5) . . ?
C1 C3 C13 110.3(4) . . ?
N2 C4 C3 121.5(5) . . ?
N2 C4 C5 123.1(5) . . ?
C3 C4 C5 115.4(5) . . ?
C7 C6 N2 106.9(5) . . ?
C6 C7 N3 107.9(6) . . ?
N3 C8 C9 111.1(6) . . ?
C10 C9 C8 115.3(7) . . ?
N4 C10 C9 112.3(6) . . ?
N4 C11 C12 108.9(6) . . ?
N1 C12 C11 105.8(5) . . ?
C14 C13 C3 114.9(5) . . ?
C19 C14 C15 118.9(5) . . ?
C19 C14 C13 123.4(5) . . ?
C15 C14 C13 117.5(5) . . ?
C16 C15 C14 120.9(5) . . ?
C17 C16 C15 120.2(6) . . ?
C16 C17 C18 120.7(6) . . ?
C17 C18 C19 120.9(6) . . ?
C14 C19 C18 118.4(6) . . ?
C14 C19 C20 125.5(6) . . ?
C18 C19 C20 115.8(5) . . ?
C19 C20 C23 115.2(5) . . ?
C21 N5 C32 123.6(6) . . ?
C21 N5 Ni2 127.8(5) . . ?
C32 N5 Ni2 108.7(5) . . ?
C24 N6 C26 123.0(6) . . ?
C24 N6 Ni2 127.7(5) . . ?
C26 N6 Ni2 109.2(5) . . ?
C27 N7 C28 111.7(7) . . ?
C27 N7 Ni2 107.0(5) . . ?
C28 N7 Ni2 117.6(5) . . ?
C30 N8 C31 112.9(7) . . ?
C30 N8 Ni2 117.3(6) . . ?
C31 N8 Ni2 109.1(5) . . ?
N5 C21 C23 121.4(6) . . ?
N5 C21 C22 122.1(7) . . ?
C23 C21 C22 116.4(7) . . ?
C24 C23 C21 118.0(6) . . ?
C24 C23 C20 109.5(5) . . ?
C21 C23 C20 110.3(5) . . ?
N6 C24 C25 122.4(7) . . ?
N6 C24 C23 120.3(6) . . ?
C25 C24 C23 117.3(7) . . ?
C27 C26 N6 105.0(6) . . ?
N7 C27 C26 109.3(6) . . ?
C29 C28 N7 111.7(8) . . ?
C28 C29 C30 115.2(8) . . ?
N8 C30 C29 115.0(8) . . ?
N8 C31 C32 107.7(7) . . ?
N5 C32 C31 107.4(6) . . ?
N10 Ni3 N9 93.7(2) . . ?
N10 Ni3 N12 173.4(2) . . ?
N9 Ni3 N12 87.6(3) . . ?
N10 Ni3 N11 86.3(2) . . ?
N9 Ni3 N11 174.1(2) . . ?
N12 Ni3 N11 91.8(3) . . ?
N14 Ni4 N13 93.2(2) . . ?
N14 Ni4 N16 175.7(2) . . ?
N13 Ni4 N16 87.8(3) . . ?
N14 Ni4 N15 86.7(2) . . ?
N13 Ni4 N15 175.4(2) . . ?
N16 Ni4 N15 91.9(3) . . ?
C33 N9 C44 121.0(6) . . ?
C33 N9 Ni3 127.8(5) . . ?
C44 N9 Ni3 111.2(5) . . ?
C36 N10 C38 121.3(5) . . ?
C36 N10 Ni3 127.3(4) . . ?
C38 N10 Ni3 111.2(4) . . ?
C39 N11 C40 112.5(7) . . ?
C39 N11 Ni3 108.2(4) . . ?
C40 N11 Ni3 118.3(5) . . ?
C43 N12 C42 112.4(7) . . ?
C43 N12 Ni3 108.5(5) . . ?
C42 N12 Ni3 118.6(5) . . ?
N9 C33 C35 121.2(5) . . ?
N9 C33 C34 124.1(7) . . ?
C35 C33 C34 114.6(6) . . ?
C33 C35 C36 116.6(5) . . ?
C33 C35 C45 109.7(5) . . ?
C36 C35 C45 110.5(5) . . ?
N10 C36 C37 124.2(6) . . ?
N10 C36 C35 120.4(5) . . ?
C37 C36 C35 115.4(5) . . ?
C39 C38 N10 107.1(5) . . ?
C38 C39 N11 107.7(5) . . ?
C41 C40 N11 111.8(8) . . ?
C42 C41 C40 112.5(8) . . ?
C41 C42 N12 112.9(7) . . ?
N12 C43 C44 107.5(6) . . ?
N9 C44 C43 106.5(6) . . ?
C46 C45 C35 116.2(5) . . ?
C47 C46 C51 118.0(5) . . ?
C47 C46 C45 116.6(5) . . ?
C51 C46 C45 125.4(5) . . ?
C48 C47 C46 120.7(6) . . ?
C47 C48 C49 120.4(6) . . ?
C50 C49 C48 120.1(6) . . ?
C49 C50 C51 122.3(6) . . ?
C50 C51 C46 118.4(6) . . ?
C50 C51 C52 118.5(5) . . ?
C46 C51 C52 123.1(5) . . ?
C51 C52 C55 113.8(5) . . ?
C53 N13 C64 121.7(6) . . ?
C53 N13 Ni4 127.4(4) . . ?
C64 N13 Ni4 110.7(5) . . ?
C56 N14 C58 120.5(6) . . ?
C56 N14 Ni4 128.1(4) . . ?
C58 N14 Ni4 111.4(4) . . ?
C60 N15 C59 111.9(7) . . ?
C60 N15 Ni4 117.2(5) . . ?
C59 N15 Ni4 108.6(5) . . ?
C62 N16 C63 113.3(7) . . ?
C62 N16 Ni4 117.9(5) . . ?
C63 N16 Ni4 107.8(5) . . ?
N13 C53 C55 120.5(5) . . ?
N13 C53 C54 124.9(6) . . ?
C55 C53 C54 114.5(6) . . ?
C56 C55 C53 117.6(5) . . ?
C56 C55 C52 111.4(5) . . ?
C53 C55 C52 111.9(5) . . ?
N14 C56 C55 119.9(6) . . ?
N14 C56 C57 124.1(6) . . ?
C55 C56 C57 115.9(6) . . ?
C59 C58 N14 105.2(6) . . ?
C58 C59 N15 109.2(6) . . ?
N15 C60 C61 113.6(7) . . ?
C62 C61 C60 112.7(7) . . ?
C61 C62 N16 114.0(8) . . ?
N16 C63 C64 109.1(6) . . ?
N13 C64 C63 103.8(6) . . ?
O2 Cl1 O1 112.0(4) . . ?
O2 Cl1 O3 108.7(5) . . ?
O1 Cl1 O3 112.6(5) . . ?
O2 Cl1 O4 107.7(5) . . ?
O1 Cl1 O4 105.5(4) . . ?
O3 Cl1 O4 110.3(7) . . ?
O7' Cl2 O8 59.9(8) . . ?
O7' Cl2 O6' 114.6(10) . . ?
O8 Cl2 O6' 83.4(9) . . ?
O7' Cl2 O6 45.5(7) . . ?
O8 Cl2 O6 105.4(7) . . ?
O6' Cl2 O6 122.4(7) . . ?
O7' Cl2 O5 124.4(8) . . ?
O8 Cl2 O5 109.7(7) . . ?
O6' Cl2 O5 118.0(7) . . ?
O6 Cl2 O5 112.0(6) . . ?
O7' Cl2 O7 127.8(8) . . ?
O8 Cl2 O7 114.7(7) . . ?
O6' Cl2 O7 31.4(7) . . ?
O6 Cl2 O7 108.5(6) . . ?
O5 Cl2 O7 106.7(6) . . ?
O7' Cl2 O8' 106.4(9) . . ?
O8 Cl2 O8' 83.7(8) . . ?
O6' Cl2 O8' 122.1(8) . . ?
O6 Cl2 O8' 115.5(7) . . ?
O5 Cl2 O8' 26.6(6) . . ?
O7 Cl2 O8' 125.2(7) . . ?
O7' Cl2 O5' 88.4(11) . . ?
O8 Cl2 O5' 148.3(10) . . ?
O6' Cl2 O5' 113.9(11) . . ?
O6 Cl2 O5' 43.0(8) . . ?
O5 Cl2 O5' 86.2(10) . . ?
O7 Cl2 O5' 84.7(9) . . ?
O8' Cl2 O5' 106.0(10) . . ?
O11' Cl3 O10' 95.0(12) . . ?
O11' Cl3 O10 68.4(13) . . ?
O10' Cl3 O10 27.2(13) . . ?
O11' Cl3 O12 55.4(10) . . ?
O10' Cl3 O12 136.7(12) . . ?
O10 Cl3 O12 112.3(14) . . ?
O11' Cl3 O9 107.6(9) . . ?
O10' Cl3 O9 108.9(9) . . ?
O10 Cl3 O9 121.2(12) . . ?
O12 Cl3 O9 110.0(8) . . ?
O11' Cl3 O12' 96.7(11) . . ?
O10' Cl3 O12' 133.2(11) . . ?
O10 Cl3 O12' 128.5(13) . . ?
O12 Cl3 O12' 42.6(9) . . ?
O9 Cl3 O12' 110.3(8) . . ?
O11' Cl3 O11 147.7(10) . . ?
O10' Cl3 O11 84.7(10) . . ?
O10 Cl3 O11 104.1(13) . . ?
O12 Cl3 O11 104.2(11) . . ?
O9 Cl3 O11 102.9(7) . . ?
O12' Cl3 O11 62.5(9) . . ?
O13 Cl4 O13' 114.9(9) . . ?
O13 Cl4 O14 98.0(8) . . ?
O13' Cl4 O14 33.2(7) . . ?
O13 Cl4 O15' 32.7(7) . . ?
O13' Cl4 O15' 134.0(9) . . ?
O14 Cl4 O15' 104.3(9) . . ?
O13 Cl4 O14' 108.2(9) . . ?
O13' Cl4 O14' 113.1(11) . . ?
O14 Cl4 O14' 145.6(10) . . ?
O15' Cl4 O14' 109.8(10) . . ?
O13 Cl4 O16' 112.0(11) . . ?
O13' Cl4 O16' 94.7(11) . . ?
O14 Cl4 O16' 74.6(11) . . ?
O15' Cl4 O16' 82.6(11) . . ?
O14' Cl4 O16' 113.6(12) . . ?
O13 Cl4 O15 97.3(8) . . ?
O13' Cl4 O15 92.2(9) . . ?
O14 Cl4 O15 123.9(10) . . ?
O15' Cl4 O15 116.8(9) . . ?
O14' Cl4 O15 32.6(8) . . ?
O16' Cl4 O15 143.4(11) . . ?
O13 Cl4 O16 125.2(9) . . ?
O13' Cl4 O16 112.4(9) . . ?
O14 Cl4 O16 106.9(9) . . ?
O15' Cl4 O16 93.2(9) . . ?
O14' Cl4 O16 75.9(10) . . ?
O16' Cl4 O16 37.8(9) . . ?
O15 Cl4 O16 107.0(9) . . ?
O18' Cl5 O19' 97.4(12) . . ?
O18' Cl5 O20 76.5(8) . . ?
O19' Cl5 O20 160.7(11) . . ?
O18' Cl5 O17 112.6(7) . . ?
O19' Cl5 O17 94.0(10) . . ?
O20 Cl5 O17 105.3(6) . . ?
O18' Cl5 O18 134.6(8) . . ?
O19' Cl5 O18 62.2(10) . . ?
O20 Cl5 O18 108.9(7) . . ?
O17 Cl5 O18 109.1(5) . . ?
O18' Cl5 O20' 128.7(9) . . ?
O19' Cl5 O20' 90.7(12) . . ?
O20 Cl5 O20' 79.5(8) . . ?
O17 Cl5 O20' 117.2(7) . . ?
O18 Cl5 O20' 29.4(7) . . ?
O18' Cl5 O19 39.9(7) . . ?
O19' Cl5 O19 57.7(10) . . ?
O20 Cl5 O19 113.3(7) . . ?
O17 Cl5 O19 114.6(5) . . ?
O18 Cl5 O19 105.5(7) . . ?
O20' Cl5 O19 120.2(8) . . ?
O23' Cl6 O23 113.8(15) . . ?
O23' Cl6 O21' 70.4(14) . . ?
O23 Cl6 O21' 67.5(9) . . ?
O23' Cl6 O22' 135.2(15) . . ?
O23 Cl6 O22' 103.4(7) . . ?
O21' Cl6 O22' 104.3(9) . . ?
O23' Cl6 O22 37.4(13) . . ?
O23 Cl6 O22 149.2(8) . . ?
O21' Cl6 O22 87.4(10) . . ?
O22' Cl6 O22 99.7(7) . . ?
O23' Cl6 O21 114.5(17) . . ?
O23 Cl6 O21 95.9(11) . . ?
O21' Cl6 O21 70.1(11) . . ?
O22' Cl6 O21 34.8(8) . . ?
O22 Cl6 O21 91.6(10) . . ?
O23' Cl6 O24' 95(2) . . ?
O23 Cl6 O24' 48(2) . . ?
O21' Cl6 O24' 100(2) . . ?
O22' Cl6 O24' 129(2) . . ?
O22 Cl6 O24' 126(2) . . ?
O21 Cl6 O24' 141(2) . . ?
O23' Cl6 O24 106.9(14) . . ?
O23 Cl6 O24 95.0(8) . . ?
O21' Cl6 O24 157.5(9) . . ?
O22' Cl6 O24 93.1(7) . . ?
O22 Cl6 O24 103.8(7) . . ?
O21 Cl6 O24 127.9(10) . . ?
O24' Cl6 O24 57(2) . . ?
Cl6 O21' O23' 45.8(12) . . ?
Cl6 O23' O21' 63.8(16) . . ?
O26' Cl7 O28 128(3) . . ?
O26' Cl7 O26 154(3) . . ?
O28 Cl7 O26 53.1(11) . . ?
O26' Cl7 O27 76(2) . . ?
O28 Cl7 O27 138.2(13) . . ?
O26 Cl7 O27 121.4(11) . . ?
O26' Cl7 O25' 114(3) . . ?
O28 Cl7 O25' 118(2) . . ?
O26 Cl7 O25' 72.8(18) . . ?
O27 Cl7 O25' 51.4(16) . . ?
O26' Cl7 O28' 50(2) . . ?
O28 Cl7 O28' 97.8(13) . . ?
O26 Cl7 O28' 104.7(12) . . ?
O27 Cl7 O28' 121.1(10) . . ?
O25' Cl7 O28' 126.5(17) . . ?
O26' Cl7 O25 60(2) . . ?
O28 Cl7 O25 113.9(16) . . ?
O26 Cl7 O25 94.9(14) . . ?
O27 Cl7 O25 107.7(14) . . ?
O25' Cl7 O25 97.7(19) . . ?
O28' Cl7 O25 28.9(12) . . ?
O26' Cl7 O27' 94(2) . . ?
O28 Cl7 O27' 52.8(12) . . ?
O26 Cl7 O27' 101.5(11) . . ?
O27 Cl7 O27' 98.0(12) . . ?
O25' Cl7 O27' 126.0(17) . . ?
O28' Cl7 O27' 107.1(12) . . ?
O25 Cl7 O27' 136.0(15) . . ?
O28 O26 Cl7 56.0(14) . . ?
Cl7 O28 O26 70.9(17) . . ?
Cl7 O26' O28' 85(3) . . ?
O26' O28' Cl7 45(2) . . ?
O32' Cl8 O32 99.2(12) . . ?
O32' Cl8 O31' 125.6(16) . . ?
O32 Cl8 O31' 130.1(18) . . ?
O32' Cl8 O30 40.7(9) . . ?
O32 Cl8 O30 100.1(12) . . ?
O31' Cl8 O30 101.1(15) . . ?
O32' Cl8 O29' 94.6(12) . . ?
O32 Cl8 O29' 65.6(11) . . ?
O31' Cl8 O29' 88.0(17) . . ?
O30 Cl8 O29' 59.4(11) . . ?
O32' Cl8 O31 87.0(10) . . ?
O32 Cl8 O31 155.6(14) . . ?
O31' Cl8 O31 58.5(14) . . ?
O30 Cl8 O31 99.9(10) . . ?
O29' Cl8 O31 137.9(12) . . ?
O32' Cl8 O29 142.0(11) . . ?
O32 Cl8 O29 88.9(12) . . ?
O31' Cl8 O29 42.8(14) . . ?
O30 Cl8 O29 101.4(10) . . ?
O29' Cl8 O29 55.2(9) . . ?
O31 Cl8 O29 100.7(10) . . ?
O32' Cl8 O30' 103.9(10) . . ?
O32 Cl8 O30' 64.0(11) . . ?
O31' Cl8 O30' 116.4(14) . . ?
O30 Cl8 O30' 141.0(9) . . ?
O29' Cl8 O30' 128.3(10) . . ?
O31 Cl8 O30' 91.6(10) . . ?
O29 Cl8 O30' 113.0(8) . . ?
Cl8 O29' O31' 45.1(12) . . ?
Cl8 O31' O29' 46.9(12) . . ?

loop_
_geom_bond_atom_site_label_1
_geom_bond_atom_site_label_2
_geom_bond_distance
_geom_bond_site_symmetry_2
_geom_bond_publ_flag
Ni1 N2 1.884(5) . ?
Ni1 N1 1.884(5) . ?
Ni1 N3 1.933(5) . ?
Ni1 N4 1.934(5) . ?
Ni2 N5 1.891(6) . ?
Ni2 N6 1.883(6) . ?
Ni2 N8 1.936(6) . ?
Ni2 N7 1.934(6) . ?
N1 C1 1.264(7) . ?
N1 C12 1.497(8) . ?
N2 C4 1.282(7) . ?
N2 C6 1.465(8) . ?
N3 C8 1.469(9) . ?
N3 C7 1.481(9) . ?
N4 C11 1.477(8) . ?
N4 C10 1.459(8) . ?
C1 C2 1.502(7) . ?
C1 C3 1.513(8) . ?
C3 C4 1.483(7) . ?
C3 C13 1.547(8) . ?
C4 C5 1.510(8) . ?
C6 C7 1.480(10) . ?
C8 C9 1.520(11) . ?
C9 C10 1.488(10) . ?
C11 C12 1.500(10) . ?
C13 C14 1.514(8) . ?
C14 C19 1.375(7) . ?
C14 C15 1.404(8) . ?
C15 C16 1.379(8) . ?
C16 C17 1.338(8) . ?
C17 C18 1.363(9) . ?
C18 C19 1.420(8) . ?
C19 C20 1.487(8) . ?
C20 C23 1.603(9) . ?
N5 C21 1.249(9) . ?
N5 C32 1.485(9) . ?
N6 C24 1.279(9) . ?
N6 C26 1.496(9) . ?
N7 C27 1.482(11) . ?
N7 C28 1.464(11) . ?
N8 C30 1.435(11) . ?
N8 C31 1.470(10) . ?
C21 C23 1.494(9) . ?
C21 C22 1.507(9) . ?
C23 C24 1.493(10) . ?
C24 C25 1.458(10) . ?
C26 C27 1.473(12) . ?
C28 C29 1.466(14) . ?
C29 C30 1.499(14) . ?
C31 C32 1.486(13) . ?
Ni3 N10 1.873(5) . ?
Ni3 N9 1.887(5) . ?
Ni3 N12 1.917(5) . ?
Ni3 N11 1.932(6) . ?
Ni4 N14 1.851(5) . ?
Ni4 N13 1.879(5) . ?
Ni4 N16 1.896(6) . ?
Ni4 N15 1.915(5) . ?
N9 C33 1.263(8) . ?
N9 C44 1.472(9) . ?
N10 C36 1.299(7) . ?
N10 C38 1.470(7) . ?
N11 C39 1.492(9) . ?
N11 C40 1.483(9) . ?
N12 C43 1.497(10) . ?
N12 C42 1.511(10) . ?
C33 C35 1.510(9) . ?
C33 C34 1.511(9) . ?
C35 C36 1.491(8) . ?
C35 C45 1.577(8) . ?
C36 C37 1.485(8) . ?
C38 C39 1.452(9) . ?
C40 C41 1.483(14) . ?
C41 C42 1.458(13) . ?
C43 C44 1.511(12) . ?
C45 C46 1.484(7) . ?
C46 C47 1.408(8) . ?
C46 C51 1.413(8) . ?
C47 C48 1.374(9) . ?
C48 C49 1.362(9) . ?
C49 C50 1.350(9) . ?
C50 C51 1.385(8) . ?
C51 C52 1.531(8) . ?
C52 C55 1.549(8) . ?
N13 C53 1.266(9) . ?
N13 C64 1.474(8) . ?
N14 C56 1.292(8) . ?
N14 C58 1.494(7) . ?
N15 C60 1.472(10) . ?
N15 C59 1.487(10) . ?
N16 C62 1.480(11) . ?
N16 C63 1.507(11) . ?
C53 C55 1.498(9) . ?
C53 C54 1.507(8) . ?
C55 C56 1.486(8) . ?
C56 C57 1.498(9) . ?
C58 C59 1.451(11) . ?
C60 C61 1.501(13) . ?
C61 C62 1.475(13) . ?
C63 C64 1.497(12) . ?
Cl1 O2 1.412(5) . ?
Cl1 O1 1.419(6) . ?
Cl1 O3 1.428(7) . ?
Cl1 O4 1.439(8) . ?
Cl2 O7' 1.358(16) . ?
Cl2 O8 1.365(13) . ?
Cl2 O6' 1.391(15) . ?
Cl2 O6 1.418(9) . ?
Cl2 O5 1.423(11) . ?
Cl2 O7 1.439(11) . ?
Cl2 O8' 1.497(15) . ?
Cl2 O5' 1.54(2) . ?
Cl3 O11' 1.39(2) . ?
Cl3 O10' 1.342(19) . ?
Cl3 O10 1.32(3) . ?
Cl3 O12 1.381(19) . ?
Cl3 O9 1.401(8) . ?
Cl3 O12' 1.436(18) . ?
Cl3 O11 1.455(16) . ?
Cl4 O13 1.372(13) . ?
Cl4 O13' 1.387(16) . ?
Cl4 O14 1.418(16) . ?
Cl4 O15' 1.398(16) . ?
Cl4 O14' 1.372(18) . ?
Cl4 O16' 1.42(2) . ?
Cl4 O15 1.451(16) . ?
Cl4 O16 1.444(16) . ?
Cl5 O18' 1.375(15) . ?
Cl5 O19' 1.42(3) . ?
Cl5 O20 1.420(12) . ?
Cl5 O17 1.401(5) . ?
Cl5 O18 1.430(11) . ?
Cl5 O20' 1.429(16) . ?
Cl5 O19 1.473(12) . ?
Cl6 O23' 1.25(3) . ?
Cl6 O23 1.413(15) . ?
Cl6 O21' 1.56(2) . ?
Cl6 O22' 1.463(11) . ?
Cl6 O22 1.491(13) . ?
Cl6 O21 1.53(2) . ?
Cl6 O24' 1.40(5) . ?
Cl6 O24 1.627(14) . ?
O21' O23' 1.64(3) . ?
Cl7 O26' 1.11(4) . ?
Cl7 O28 1.19(2) . ?
Cl7 O26 1.359(18) . ?
Cl7 O27 1.340(17) . ?
Cl7 O25' 1.48(4) . ?
Cl7 O28' 1.55(2) . ?
Cl7 O25 1.72(3) . ?
Cl7 O27' 1.61(2) . ?
O26 O28 1.15(2) . ?
O26' O28' 1.19(4) . ?
Cl8 O32' 1.274(16) . ?
Cl8 O32 1.35(2) . ?
Cl8 O31' 1.41(3) . ?
Cl8 O30 1.67(2) . ?
Cl8 O29' 1.45(2) . ?
Cl8 O31 1.402(18) . ?
Cl8 O29 1.493(15) . ?
Cl8 O30' 1.824(18) . ?
O29' O31' 1.98(4) . ?
